data_7029904
loop_
_publ_author_name
'Li, Ting'
'Huang, Xi-He'
'Zhao, Ya-Feng'
'Li, Hao-Hong'
'Wu, Shu-Ting'
'Huang, Chang-Cang'

_publ_section_title
;
 An unusual double T5(2) water tape trapped in silver(I) coordination
 polymer hosts: influence of the solvent on the assembly of
 Ag(I)-4,4'-bipyridine chains with trans-cyclohexanedicarboxylate and
 their luminescent properties.
;
_journal_issue 41
_journal_name_full 'Dalton transactions (Cambridge, England : 2003)'
_journal_page_first 12872
_journal_page_last 12881
_journal_paper_doi 10.1039/c2dt31847d
_journal_volume 41
_journal_year 2012
_chemical_formula_moiety 'C28 H26 Ag2 N4 O4, (C8 H12 O4)'
_chemical_formula_sum 'C36 H38 Ag2 N4 O8'
_chemical_formula_weight 870.44
_chemical_name_systematic
;
?
;
_space_group_IT_number 2
_symmetry_cell_setting triclinic
_symmetry_space_group_name_Hall '-P 1'
_symmetry_space_group_name_H-M 'P -1'
_atom_sites_solution_hydrogens mixed
_atom_sites_solution_primary direct
_atom_sites_solution_secondary difmap
_audit_creation_method SHELXL-97
_cell_angle_alpha 114.55(3)
_cell_angle_beta 90.57(3)
_cell_angle_gamma 103.62(3)
_cell_formula_units_Z 1
_cell_length_a 8.1893(16)
_cell_length_b 10.168(2)
_cell_length_c 11.644(2)
_cell_measurement_reflns_used 3039
_cell_measurement_temperature 293(2)
_cell_measurement_theta_max 27.4932
_cell_measurement_theta_min 3.0308
_cell_volume 850.7(4)
_computing_cell_refinement 'CrystalClear (Rigaku Inc., 2007)'
_computing_data_collection 'CrystalClear (Rigaku Inc., 2007)'
_computing_data_reduction 'CrystalClear (Rigaku Inc., 2007)'
_computing_structure_refinement 'SHELXL-97 (Sheldrick, 1997)'
_computing_structure_solution 'SHELXS-97 (Sheldrick, 1990)'
_diffrn_ambient_temperature 293(2)
_diffrn_detector_area_resol_mean 28.5714
_diffrn_measured_fraction_theta_full 0.960
_diffrn_measured_fraction_theta_max 0.960
_diffrn_measurement_device_type
;
Rigaku Mercury CCD Saturn724
;
_diffrn_measurement_method dtprofit.ref
_diffrn_radiation_monochromator graphite
_diffrn_radiation_source 'fine-focus sealed tube'
_diffrn_radiation_type MoK\a
_diffrn_radiation_wavelength 0.71073
_diffrn_reflns_av_R_equivalents 0.0300
_diffrn_reflns_av_sigmaI/netI 0.0318
_diffrn_reflns_limit_h_max 8
_diffrn_reflns_limit_h_min -10
_diffrn_reflns_limit_k_max 13
_diffrn_reflns_limit_k_min -13
_diffrn_reflns_limit_l_max 15
_diffrn_reflns_limit_l_min -15
_diffrn_reflns_number 3763
_diffrn_reflns_theta_full 27.50
_diffrn_reflns_theta_max 27.50
_diffrn_reflns_theta_min 3.15
_diffrn_standards_decay_% None
_diffrn_standards_interval_count None
_diffrn_standards_interval_time None
_diffrn_standards_number None
_exptl_absorpt_coefficient_mu 1.210
_exptl_absorpt_correction_T_max 1.0000
_exptl_absorpt_correction_T_min 0.8049
_exptl_absorpt_correction_type multi-scan
_exptl_crystal_colour Colorless
_exptl_crystal_density_diffrn 1.699
_exptl_crystal_density_method 'not measured'
_exptl_crystal_description Prism
_exptl_crystal_F_000 440
_exptl_crystal_size_max 0.32
_exptl_crystal_size_mid 0.23
_exptl_crystal_size_min 0.20
_refine_diff_density_max 0.382
_refine_diff_density_min -0.634
_refine_diff_density_rms 0.065
_refine_ls_extinction_method none
_refine_ls_goodness_of_fit_ref 1.079
_refine_ls_hydrogen_treatment constr
_refine_ls_matrix_type full
_refine_ls_number_parameters 226
_refine_ls_number_reflns 3762
_refine_ls_number_restraints 0
_refine_ls_restrained_S_all 1.079
_refine_ls_R_factor_all 0.0421
_refine_ls_R_factor_gt 0.0378
_refine_ls_shift/su_max 0.000
_refine_ls_shift/su_mean 0.000
_refine_ls_structure_factor_coef Fsqd
_refine_ls_weighting_details 'calc w=1/[\s^2^(Fo^2^)+(0.0351P)^2^+0.7550P] where P=(Fo^2^+2Fc^2^)/3'
_refine_ls_weighting_scheme calc
_refine_ls_wR_factor_gt 0.0862
_refine_ls_wR_factor_ref 0.0899
_reflns_number_gt 3505
_reflns_number_total 3762
_reflns_threshold_expression >2sigma(I)
_cod_data_source_file c2dt31847d.txt
_cod_data_source_block a4
_cod_depositor_comments
;
The following automatic conversions were performed:

'_symmetry_cell_setting' value 'Triclinic' changed to 'triclinic'
according to
/usr/data/users/saulius/automatic-downloads/retrospective/RSC/lib/dictionaries/cif_core.dic
dictionary named 'cif_core.dic' version 2.4.2 from
2011-04-26.

'_exptl_absorpt_correction_type' value 'Multi-scan'
changed to 'multi-scan' according to
/usr/data/users/saulius/automatic-downloads/retrospective/RSC/lib/dictionaries/cif_core.dic
dictionary named 'cif_core.dic' version 2.4.2 from 2011-04-26.

Automatic conversion script
Id: cif_fix_values 2281 2013-09-26 08:29:07Z andrius 
;
_cod_original_cell_volume 850.8(3)
_cod_database_code 7029904

loop_
_symmetry_equiv_pos_as_xyz
'x, y, z'
'-x, -y, -z'

loop_
_atom_site_label
_atom_site_type_symbol
_atom_site_fract_x
_atom_site_fract_y
_atom_site_fract_z
_atom_site_U_iso_or_equiv
_atom_site_adp_type
_atom_site_occupancy
_atom_site_symmetry_multiplicity
_atom_site_calc_flag
_atom_site_refinement_flags
Ag1 Ag 0.39801(3) 0.16051(3) 0.05932(3) 0.05210(11) Uani 1 1 d .
N1 N 1.1860(3) 0.9788(3) 0.0530(2) 0.0359(5) Uani 1 1 d .
N2 N 0.5798(3) 0.3574(3) 0.0592(2) 0.0371(5) Uani 1 1 d .
C1 C 1.1495(4) 0.8435(3) -0.0451(3) 0.0397(6) Uani 1 1 d .
H1A H 1.2072 0.8309 -0.1157 0.048 Uiso 1 1 calc R
C2 C 1.0306(4) 0.7216(3) -0.0467(3) 0.0396(6) Uani 1 1 d .
H2A H 1.0116 0.6288 -0.1164 0.048 Uiso 1 1 calc R
C3 C 0.9393(3) 0.7375(3) 0.0558(3) 0.0313(5) Uani 1 1 d .
C4 C 0.9734(4) 0.8798(3) 0.1563(3) 0.0405(6) Uani 1 1 d .
H4A H 0.9136 0.8970 0.2263 0.049 Uiso 1 1 calc R
C5 C 1.0968(4) 0.9949(3) 0.1510(3) 0.0434(7) Uani 1 1 d .
H5A H 1.1191 1.0890 0.2195 0.052 Uiso 1 1 calc R
C6 C 0.6188(4) 0.3642(3) -0.0497(3) 0.0378(6) Uani 1 1 d .
H6A H 0.5666 0.2834 -0.1258 0.045 Uiso 1 1 calc R
C7 C 0.7323(4) 0.4847(3) -0.0552(3) 0.0374(6) Uani 1 1 d .
H7A H 0.7546 0.4846 -0.1334 0.045 Uiso 1 1 calc R
C8 C 0.8132(3) 0.6067(3) 0.0572(3) 0.0314(5) Uani 1 1 d .
C9 C 0.7723(4) 0.6001(3) 0.1707(3) 0.0386(6) Uani 1 1 d .
H9A H 0.8231 0.6791 0.2482 0.046 Uiso 1 1 calc R
C10 C 0.6556(4) 0.4753(3) 0.1677(3) 0.0405(7) Uani 1 1 d .
H10A H 0.6287 0.4733 0.2444 0.049 Uiso 1 1 calc R
C11 C 0.5720(4) 0.0777(3) 0.2871(3) 0.0372(6) Uani 1 1 d .
C12 C 0.3625(4) -0.0053(4) 0.4149(3) 0.0418(7) Uani 1 1 d .
H12A H 0.2866 0.0438 0.3939 0.050 Uiso 1 1 calc R
H12B H 0.3374 -0.1078 0.3501 0.050 Uiso 1 1 calc R
C13 C 0.5458(4) 0.0759(3) 0.4160(3) 0.0365(6) Uani 1 1 d .
H13A H 0.5666 0.1800 0.4798 0.044 Uiso 1 1 calc R
C14 C 0.6671(4) 0.0053(4) 0.4556(3) 0.0421(7) Uani 1 1 d .
H14A H 0.7827 0.0606 0.4598 0.051 Uiso 1 1 calc R
H14B H 0.6517 -0.0970 0.3922 0.051 Uiso 1 1 calc R
C15 C 0.2858(4) 0.4005(3) 0.3791(3) 0.0395(6) Uani 1 1 d .
C16 C 0.0834(4) 0.5636(4) 0.4172(3) 0.0451(7) Uani 1 1 d .
H16A H 0.1696 0.6393 0.4055 0.054 Uiso 1 1 calc R
H16B H 0.0188 0.4957 0.3350 0.054 Uiso 1 1 calc R
C17 C 0.1682(4) 0.4767(3) 0.4677(3) 0.0374(6) Uani 1 1 d .
H17A H 0.2356 0.5478 0.5493 0.045 Uiso 1 1 calc R
C18 C 0.0338(4) 0.3611(3) 0.4918(3) 0.0447(7) Uani 1 1 d .
H18A H -0.0321 0.2873 0.4118 0.054 Uiso 1 1 calc R
H18B H 0.0887 0.3095 0.5276 0.054 Uiso 1 1 calc R
O1 O 0.6187(4) -0.0238(3) 0.2040(2) 0.0552(6) Uani 1 1 d .
O2 O 0.5419(3) 0.1882(3) 0.2719(2) 0.0458(5) Uani 1 1 d .
O3 O 0.2961(3) 0.3961(3) 0.2744(2) 0.0622(7) Uani 1 1 d .
O4 O 0.3690(3) 0.3360(3) 0.4257(2) 0.0546(6) Uani 1 1 d .
H4 H 0.4233 0.2895 0.3719 0.082 Uiso 1 1 calc R

loop_
_atom_site_aniso_label
_atom_site_aniso_U_11
_atom_site_aniso_U_22
_atom_site_aniso_U_33
_atom_site_aniso_U_23
_atom_site_aniso_U_13
_atom_site_aniso_U_12
Ag1 0.04556(16) 0.04711(16) 0.06401(18) 0.03694(13) 0.00252(11) -0.01153(11)
N1 0.0307(11) 0.0350(12) 0.0444(13) 0.0255(11) 0.0030(10) -0.0027(9)
N2 0.0341(12) 0.0353(12) 0.0430(13) 0.0240(10) 0.0055(10) -0.0023(9)
C1 0.0348(14) 0.0408(16) 0.0461(16) 0.0253(13) 0.0107(12) 0.0016(12)
C2 0.0437(16) 0.0331(14) 0.0407(15) 0.0191(12) 0.0113(12) 0.0015(12)
C3 0.0271(12) 0.0321(13) 0.0388(14) 0.0217(11) 0.0030(10) 0.0030(10)
C4 0.0414(16) 0.0390(15) 0.0415(16) 0.0210(13) 0.0127(12) 0.0041(12)
C5 0.0475(17) 0.0320(14) 0.0447(16) 0.0168(13) 0.0070(13) -0.0012(12)
C6 0.0381(15) 0.0332(14) 0.0384(15) 0.0184(12) 0.0017(12) -0.0026(11)
C7 0.0401(15) 0.0352(14) 0.0366(14) 0.0211(12) 0.0035(11) -0.0014(12)
C8 0.0285(13) 0.0332(13) 0.0381(14) 0.0226(11) 0.0070(10) 0.0047(10)
C9 0.0387(15) 0.0393(15) 0.0358(14) 0.0196(12) 0.0043(11) -0.0001(12)
C10 0.0382(15) 0.0467(16) 0.0400(15) 0.0278(13) 0.0087(12) -0.0002(12)
C11 0.0356(14) 0.0417(15) 0.0383(15) 0.0230(13) 0.0096(12) 0.0065(12)
C12 0.0356(15) 0.0549(18) 0.0467(17) 0.0332(15) 0.0083(12) 0.0114(13)
C13 0.0398(15) 0.0377(14) 0.0385(15) 0.0235(12) 0.0104(12) 0.0083(12)
C14 0.0359(15) 0.0541(18) 0.0497(17) 0.0343(15) 0.0161(13) 0.0130(13)
C15 0.0397(15) 0.0396(15) 0.0397(15) 0.0207(13) 0.0059(12) 0.0045(12)
C16 0.0508(18) 0.0459(17) 0.0496(18) 0.0302(15) 0.0189(14) 0.0134(14)
C17 0.0415(15) 0.0361(14) 0.0330(14) 0.0164(12) 0.0058(11) 0.0041(12)
C18 0.0528(18) 0.0398(15) 0.0508(18) 0.0279(14) 0.0145(14) 0.0128(14)
O1 0.0784(17) 0.0515(14) 0.0448(13) 0.0251(11) 0.0254(12) 0.0242(13)
O2 0.0534(13) 0.0522(13) 0.0483(12) 0.0347(11) 0.0131(10) 0.0184(10)
O3 0.0710(17) 0.0896(19) 0.0561(15) 0.0483(14) 0.0294(13) 0.0424(15)
O4 0.0687(16) 0.0606(15) 0.0501(13) 0.0310(12) 0.0148(12) 0.0311(13)

loop_
_atom_type_symbol
_atom_type_description
_atom_type_scat_dispersion_real
_atom_type_scat_dispersion_imag
_atom_type_scat_source
C C 0.0033 0.0016 'International Tables Vol C Tables 4.2.6.8 and 6.1.1.4'
H H 0.0000 0.0000 'International Tables Vol C Tables 4.2.6.8 and 6.1.1.4'
N N 0.0061 0.0033 'International Tables Vol C Tables 4.2.6.8 and 6.1.1.4'
O O 0.0106 0.0060 'International Tables Vol C Tables 4.2.6.8 and 6.1.1.4'
Ag Ag -0.8971 1.1015 'International Tables Vol C Tables 4.2.6.8 and 6.1.1.4'

loop_
_geom_angle_atom_site_label_1
_geom_angle_atom_site_label_2
_geom_angle_atom_site_label_3
_geom_angle
_geom_angle_site_symmetry_1
_geom_angle_site_symmetry_3
N1 Ag1 N2 171.00(9) 1_445 .
C1 N1 C5 117.1(2) . .
C1 N1 Ag1 121.17(19) . 1_665
C5 N1 Ag1 121.54(19) . 1_665
C6 N2 C10 117.3(2) . .
C6 N2 Ag1 121.07(19) . .
C10 N2 Ag1 121.61(18) . .
N1 C1 C2 123.2(3) . .
N1 C1 H1A 118.4 . .
C2 C1 H1A 118.4 . .
C1 C2 C3 119.9(3) . .
C1 C2 H2A 120.1 . .
C3 C2 H2A 120.1 . .
C2 C3 C4 116.9(2) . .
C2 C3 C8 120.8(3) . .
C4 C3 C8 122.3(3) . .
C5 C4 C3 119.3(3) . .
C5 C4 H4A 120.3 . .
C3 C4 H4A 120.3 . .
N1 C5 C4 123.6(3) . .
N1 C5 H5A 118.2 . .
C4 C5 H5A 118.2 . .
N2 C6 C7 123.4(3) . .
N2 C6 H6A 118.3 . .
C7 C6 H6A 118.3 . .
C6 C7 C8 119.5(3) . .
C6 C7 H7A 120.3 . .
C8 C7 H7A 120.3 . .
C9 C8 C7 117.2(2) . .
C9 C8 C3 121.5(3) . .
C7 C8 C3 121.3(2) . .
C10 C9 C8 119.6(3) . .
C10 C9 H9A 120.2 . .
C8 C9 H9A 120.2 . .
N2 C10 C9 123.0(3) . .
N2 C10 H10A 118.5 . .
C9 C10 H10A 118.5 . .
O1 C11 O2 123.5(3) . .
O1 C11 C13 119.9(3) . .
O2 C11 C13 116.6(3) . .
C14 C12 C13 111.0(2) 2_656 .
C14 C12 H12A 109.4 2_656 .
C13 C12 H12A 109.4 . .
C14 C12 H12B 109.4 2_656 .
C13 C12 H12B 109.4 . .
H12A C12 H12B 108.0 . .
C14 C13 C11 112.8(2) . .
C14 C13 C12 110.2(2) . .
C11 C13 C12 110.2(2) . .
C14 C13 H13A 107.8 . .
C11 C13 H13A 107.8 . .
C12 C13 H13A 107.8 . .
C13 C14 C12 111.4(2) . 2_656
C13 C14 H14A 109.3 . .
C12 C14 H14A 109.3 2_656 .
C13 C14 H14B 109.3 . .
C12 C14 H14B 109.3 2_656 .
H14A C14 H14B 108.0 . .
O3 C15 O4 123.7(3) . .
O3 C15 C17 123.2(3) . .
O4 C15 C17 113.1(3) . .
C18 C16 C17 111.3(3) 2_566 .
C18 C16 H16A 109.4 2_566 .
C17 C16 H16A 109.4 . .
C18 C16 H16B 109.4 2_566 .
C17 C16 H16B 109.4 . .
H16A C16 H16B 108.0 . .
C15 C17 C16 112.5(2) . .
C15 C17 C18 110.2(2) . .
C16 C17 C18 110.0(3) . .
C15 C17 H17A 108.0 . .
C16 C17 H17A 108.0 . .
C18 C17 H17A 108.0 . .
C16 C18 C17 110.8(2) 2_566 .
C16 C18 H18A 109.5 2_566 .
C17 C18 H18A 109.5 . .
C16 C18 H18B 109.5 2_566 .
C17 C18 H18B 109.5 . .
H18A C18 H18B 108.1 . .
C15 O4 H4 109.5 . .

loop_
_geom_bond_atom_site_label_1
_geom_bond_atom_site_label_2
_geom_bond_distance
_geom_bond_site_symmetry_2
Ag1 N1 2.193(2) 1_445
Ag1 N2 2.196(2) .
N1 C1 1.334(4) .
N1 C5 1.335(4) .
N1 Ag1 2.193(2) 1_665
N2 C6 1.337(4) .
N2 C10 1.339(4) .
C1 C2 1.377(4) .
C1 H1A 0.9300 .
C2 C3 1.387(4) .
C2 H2A 0.9300 .
C3 C4 1.392(4) .
C3 C8 1.486(4) .
C4 C5 1.378(4) .
C4 H4A 0.9300 .
C5 H5A 0.9300 .
C6 C7 1.378(4) .
C6 H6A 0.9300 .
C7 C8 1.392(4) .
C7 H7A 0.9300 .
C8 C9 1.391(4) .
C9 C10 1.384(4) .
C9 H9A 0.9300 .
C10 H10A 0.9300 .
C11 O1 1.229(4) .
C11 O2 1.284(4) .
C11 C13 1.526(4) .
C12 C14 1.529(4) 2_656
C12 C13 1.531(4) .
C12 H12A 0.9700 .
C12 H12B 0.9700 .
C13 C14 1.522(4) .
C13 H13A 0.9800 .
C14 C12 1.529(4) 2_656
C14 H14A 0.9700 .
C14 H14B 0.9700 .
C15 O3 1.206(4) .
C15 O4 1.299(4) .
C15 C17 1.517(4) .
C16 C18 1.524(4) 2_566
C16 C17 1.524(4) .
C16 H16A 0.9700 .
C16 H16B 0.9700 .
C17 C18 1.530(4) .
C17 H17A 0.9800 .
C18 C16 1.524(4) 2_566
C18 H18A 0.9700 .
C18 H18B 0.9700 .
O4 H4 0.8200 .

loop_
_geom_hbond_atom_site_label_D
_geom_hbond_atom_site_label_H
_geom_hbond_atom_site_label_A
_geom_hbond_distance_DH
_geom_hbond_distance_HA
_geom_hbond_distance_DA
_geom_hbond_angle_DHA
O4 H4 O2 0.82 1.69 2.507(3) 174.2
